data_7010967
loop_
_publ_author_name
'Takashi Yagi'
'Hiroshi Hanai'
'Takashi Komorita'
'Takayoshi Suzuki'
'Sumio Kaizaki'

_publ_section_title
;
 Structural and spectroscopic comparisons of the square-planar
 four-coordinate [o-phenylenebis(biuretato)]cobaltate(III) complex and
 the five-coordinate mono- and six-coordinate dicyano adducts
;
_journal_issue 6
_journal_name_full 'J. Chem. Soc., Dalton Trans.'
_journal_page_first 1126
_journal_page_last 1131
_journal_paper_doi 10.1039/b106001p
_journal_year 2002
_chemical_compound_source
;
Prepared from PPh~4~[Co(bbphen)], PPh~4~Cl, and excess of KCN in 
refluxing chloroform, recrystallized from acetonitrile.
;
_chemical_formula_analytical 'C63 H56 Co N9 O5 P2 '
_chemical_formula_moiety '2(C24 H20 P 1+) C11 H8 N7 O4 Co 2-,2(C2 H3 N),H2 O'
_chemical_formula_structural '2(P(C6 H5)4),(Co (C10 H8 N6 O4)(C N)),2(C2 H3 N),(H2 O)'
_chemical_formula_sum 'C63 H56 Co N9 O5 P2'
_chemical_formula_weight 1140.07
_chemical_melting_point 485
_chemical_name_common (PPh~4~)~2~[Co(bbphen)(CN)].2CH~3~CN.H~2~O
_chemical_name_systematic
;
Tetraphenylphosphonium Cyano(o-phenylenebis(biuretato))cobaltate(III) 
Diacetonitrile Unihydrate Solvate
;
_space_group_IT_number 2
_symmetry_cell_setting triclinic
_symmetry_Int_Tables_number 2
_symmetry_space_group_name_Hall '-P 1'
_symmetry_space_group_name_H-M 'P -1'
_audit_creation_date 'Sat Feb 20 14:20:32 1999'
_audit_creation_method 'from TEXRAY.INF file'
_cell_angle_alpha 96.82(3)
_cell_angle_beta 101.26(2)
_cell_angle_gamma 101.25(2)
_cell_formula_units_Z 2
_cell_length_a 13.579(3)
_cell_length_b 16.696(5)
_cell_length_c 13.047(4)
_cell_measurement_reflns_used 25
_cell_measurement_temperature 296.2
_cell_measurement_theta_max 12.0
_cell_measurement_theta_min 11.0
_cell_volume 2807.2(14)
_computing_cell_refinement 'Rigaku/AFC Diffractometer Control'
_computing_data_collection 'Rigaku/AFC Diffractometer Control'
_computing_data_reduction teXsan
_computing_molecular_graphics 'ORTEP in teXsan'
_computing_publication_material teXsan
_computing_structure_refinement teXsan
_computing_structure_solution SHELXS86
_diffrn_ambient_temperature 296.2
_diffrn_measurement_device_type 'Rigaku AFC7R'
_diffrn_measurement_method \w-2\q
_diffrn_orient_matrix_UB_11 -0.04280
_diffrn_orient_matrix_UB_12 -0.02581
_diffrn_orient_matrix_UB_13 -0.07206
_diffrn_orient_matrix_UB_21 0.04937
_diffrn_orient_matrix_UB_22 -0.03629
_diffrn_orient_matrix_UB_23 -0.00845
_diffrn_orient_matrix_UB_31 -0.04083
_diffrn_orient_matrix_UB_32 -0.04299
_diffrn_orient_matrix_UB_33 0.03179
_diffrn_radiation_detector 'scintillation counter'
_diffrn_radiation_monochromator graphite
_diffrn_radiation_source 'Rigaku rotating anode'
_diffrn_radiation_type 'Mo K\a'
_diffrn_radiation_wavelength 0.7107
_diffrn_reflns_av_R_equivalents 0.134
_diffrn_reflns_av_sigmaI/netI 0.234
_diffrn_reflns_limit_h_max 16
_diffrn_reflns_limit_h_min -17
_diffrn_reflns_limit_k_max 0
_diffrn_reflns_limit_k_min -19
_diffrn_reflns_limit_l_max 15
_diffrn_reflns_limit_l_min -15
_diffrn_reflns_number 10812
_diffrn_reflns_reduction_process 'Lp corrections applied'
_diffrn_reflns_theta_max 27.50
_diffrn_reflns_theta_min 2.52
_diffrn_standards_decay_% -1.10
_diffrn_standards_interval_count 150
_diffrn_standards_number 3
_exptl_absorpt_coefficient_mu 0.422
_exptl_absorpt_correction_T_max 1.000
_exptl_absorpt_correction_T_min 0.930
_exptl_absorpt_correction_type psi-scan
_exptl_absorpt_process_details '(North, Phillips & Mathews, 1968)'
_exptl_crystal_colour green
_exptl_crystal_density_diffrn 1.349
_exptl_crystal_density_method 'not measured'
_exptl_crystal_description prismatic
_exptl_crystal_F_000 1188.00
_exptl_crystal_size_max 0.200
_exptl_crystal_size_mid 0.100
_exptl_crystal_size_min 0.100
_refine_diff_density_max 0.82
_refine_diff_density_min -0.86
_refine_ls_abs_structure_details centrosymmetric
_refine_ls_extinction_method none
_refine_ls_goodness_of_fit_ref 1.148
_refine_ls_hydrogen_treatment 'noref except for Hatoms of solvated molecules which were not included'
_refine_ls_matrix_type full
_refine_ls_number_constraints 0
_refine_ls_number_parameters 721
_refine_ls_number_reflns 10442
_refine_ls_number_restraints 0
_refine_ls_R_factor_all 0.2415
_refine_ls_R_factor_gt 0.0689
_refine_ls_shift/su_max 0.0070
_refine_ls_shift/su_mean 0.0000
_refine_ls_structure_factor_coef Fsqd
_refine_ls_weighting_details 'w = 1/[\s^2^(Fo^2^) + 0.00040(Fo^2^)^2^]'
_refine_ls_weighting_scheme calc
_refine_ls_wR_factor_gt 0.1264
_refine_ls_wR_factor_ref 0.1585
_reflns_number_gt 4352
_reflns_number_total 10442
_reflns_threshold_expression 'F^2^ 2 \s(F^2^)'
_cod_data_source_file b106001p.txt
_cod_data_source_block '[PPh4]2[Co(bbphen)(CN)]'
_cod_depositor_comments
;
The following automatic conversions were performed:
'_reflns_observed_expression' tag replaced with
'_reflns_threshold_expression' tag as specified in the replacement
file
'cod-tools/trunk/perl-scripts/inputs/replacement_tags.lst'.

'_atom_site_calc_flags'
tag replaced with '_atom_site_calc_flag' tag as specified in the
replacement file
'cod-tools/trunk/perl-scripts/inputs/replacement_tags.lst'.

'_atom_type_scat_imag'
tag replaced with '_atom_type_scat_dispersion_imag' tag as specified
in the replacement file
'cod-tools/trunk/perl-scripts/inputs/replacement_tags.lst'.

Automatic conversion script
Id: cif_correct_tags 3137 2015-03-23 15:08:43Z antanas 
;
_cod_original_cell_volume 2807(1)
_cod_original_formula_sum 'C63 H56 Co N9 O5 P2 '
_cod_database_code 7010967

loop_
_symmetry_equiv_pos_as_xyz
x,y,z
-x,-y,-z

loop_
_atom_site_label
_atom_site_type_symbol
_atom_site_fract_x
_atom_site_fract_y
_atom_site_fract_z
_atom_site_U_iso_or_equiv
_atom_site_adp_type
_atom_site_occupancy
_atom_site_calc_flag
_atom_site_refinement_flags
_atom_site_disorder_assembly
_atom_site_disorder_group
Co Co 0.26266(6) 0.25913(5) 0.05275(7) 0.0287(2) Uani 1.00 d . . .
P(1) P 0.1221(1) 0.6826(1) 0.5647(1) 0.0410(6) Uani 1.00 d . . .
P(2) P 0.3233(1) 0.1989(1) 0.6348(1) 0.0434(6) Uani 1.00 d . . .
O(1) O 0.5119(3) 0.4010(2) -0.0154(3) 0.041(1) Uani 1.00 d . . .
O(2) O 0.2362(4) 0.4962(3) 0.0287(5) 0.070(2) Uani 1.00 d . . .
O(3) O -0.0140(3) 0.0964(2) -0.0063(4) 0.062(2) Uani 1.00 d . . .
O(4) O 0.2864(3) 0.0187(3) 0.0538(4) 0.057(2) Uani 1.00 d . . .
O(5) O 0.7986(4) 0.1191(3) 0.8646(4) 0.067(2) Uani 1.00 d . . .
N(1) N 0.3839(4) 0.3011(3) 0.0094(4) 0.036(2) Uani 1.00 d . . .
N(2) N 0.3675(4) 0.4371(3) 0.0135(4) 0.036(2) Uani 1.00 d . . .
N(3) N 0.2115(4) 0.3564(3) 0.0368(4) 0.031(2) Uani 1.00 d . . .
N(4) N 0.1246(3) 0.2082(3) 0.0495(4) 0.029(1) Uani 1.00 d . . .
N(5) N 0.1424(4) 0.0701(3) 0.0284(4) 0.037(2) Uani 1.00 d . . .
N(6) N 0.3025(4) 0.1577(3) 0.0495(4) 0.037(2) Uani 1.00 d . . .
N(7) N 0.3546(4) 0.3206(4) 0.2820(5) 0.052(2) Uani 1.00 d . . .
N(8) N 0.5855(6) 0.2038(5) 0.0880(6) 0.093(3) Uani 1.00 d . . .
N(9) N 0.5997(7) 0.1173(6) 0.4586(8) 0.120(4) Uani 1.00 d . . .
C(1) C 0.4244(5) 0.3784(4) 0.0024(5) 0.032(2) Uani 1.00 d . . .
C(2) C 0.2676(5) 0.4319(4) 0.0267(5) 0.041(2) Uani 1.00 d . . .
C(3) C 0.1096(4) 0.3471(3) 0.0480(5) 0.030(2) Uani 1.00 d . . .
C(4) C 0.0519(5) 0.4086(4) 0.0509(5) 0.039(2) Uani 1.00 d . . .
C(5) C -0.0470(5) 0.3895(4) 0.0665(5) 0.044(2) Uani 1.00 d . . .
C(6) C -0.0906(5) 0.3106(4) 0.0796(5) 0.041(2) Uani 1.00 d . . .
C(7) C -0.0371(5) 0.2494(4) 0.0742(5) 0.037(2) Uani 1.00 d . . .
C(8) C 0.0627(5) 0.2654(4) 0.0560(5) 0.030(2) Uani 1.00 d . . .
C(9) C 0.0811(5) 0.1261(4) 0.0229(5) 0.035(2) Uani 1.00 d . . .
C(10) C 0.2495(5) 0.0817(4) 0.0459(5) 0.035(2) Uani 1.00 d . . .
C(11) C 0.3180(5) 0.2944(4) 0.1935(6) 0.035(2) Uani 1.00 d . . .
C(12) C 0.2722(5) 0.1413(4) 0.5061(5) 0.047(2) Uani 1.00 d . . .
C(13) C 0.2807(6) 0.0602(4) 0.4801(6) 0.054(3) Uani 1.00 d . . .
C(14) C 0.2366(6) 0.0163(4) 0.3813(7) 0.065(3) Uani 1.00 d . . .
C(15) C 0.1832(7) 0.0518(5) 0.3037(6) 0.070(3) Uani 1.00 d . . .
C(16) C 0.1746(6) 0.1324(5) 0.3281(6) 0.068(3) Uani 1.00 d . . .
C(17) C 0.2158(6) 0.1761(4) 0.4273(6) 0.058(2) Uani 1.00 d . . .
C(18) C 0.4103(5) 0.2947(4) 0.6354(5) 0.046(2) Uani 1.00 d . . .
C(19) C 0.4289(5) 0.3216(4) 0.5416(5) 0.051(2) Uani 1.00 d . . .
C(20) C 0.5004(6) 0.3955(5) 0.5486(6) 0.061(3) Uani 1.00 d . . .
C(21) C 0.5510(6) 0.4402(5) 0.6456(7) 0.070(3) Uani 1.00 d . . .
C(22) C 0.5352(6) 0.4136(5) 0.7400(6) 0.068(3) Uani 1.00 d . . .
C(23) C 0.4639(6) 0.3399(4) 0.7327(5) 0.052(2) Uani 1.00 d . . .
C(24) C 0.2171(5) 0.2180(4) 0.6900(5) 0.044(2) Uani 1.00 d . . .
C(25) C 0.2130(6) 0.2933(5) 0.7411(6) 0.057(3) Uani 1.00 d . . .
C(26) C 0.1300(8) 0.3030(6) 0.7840(7) 0.078(4) Uani 1.00 d . . .
C(27) C 0.0511(7) 0.2363(8) 0.7772(7) 0.082(4) Uani 1.00 d . . .
C(28) C 0.0511(7) 0.1602(7) 0.7239(8) 0.089(4) Uani 1.00 d . . .
C(29) C 0.1342(6) 0.1513(5) 0.6793(7) 0.071(3) Uani 1.00 d . . .
C(30) C 0.3946(5) 0.1411(4) 0.7151(5) 0.038(2) Uani 1.00 d . . .
C(31) C 0.3653(5) 0.1149(4) 0.8047(5) 0.047(2) Uani 1.00 d . . .
C(32) C 0.4259(6) 0.0705(5) 0.8643(6) 0.058(3) Uani 1.00 d . . .
C(33) C 0.5118(6) 0.0538(5) 0.8353(7) 0.068(3) Uani 1.00 d . . .
C(34) C 0.5415(6) 0.0789(5) 0.7471(6) 0.066(3) Uani 1.00 d . . .
C(35) C 0.4831(6) 0.1237(5) 0.6864(6) 0.055(3) Uani 1.00 d . . .
C(36) C 0.2075(5) 0.6310(4) 0.6424(5) 0.042(2) Uani 1.00 d . . .
C(37) C 0.1759(5) 0.5874(4) 0.7195(5) 0.050(2) Uani 1.00 d . . .
C(38) C 0.2473(6) 0.5562(5) 0.7864(5) 0.057(3) Uani 1.00 d . . .
C(39) C 0.3482(6) 0.5697(5) 0.7740(6) 0.065(3) Uani 1.00 d . . .
C(40) C 0.3789(5) 0.6121(5) 0.6984(7) 0.062(3) Uani 1.00 d . . .
C(41) C 0.3083(5) 0.6430(4) 0.6336(6) 0.057(3) Uani 1.00 d . . .
C(42) C 0.1466(5) 0.6722(4) 0.4352(5) 0.045(2) Uani 1.00 d . . .
C(43) C 0.1313(6) 0.5930(4) 0.3789(6) 0.057(3) Uani 1.00 d . . .
C(44) C 0.1511(7) 0.5824(5) 0.2794(6) 0.069(3) Uani 1.00 d . . .
C(45) C 0.1868(7) 0.6485(6) 0.2350(7) 0.082(3) Uani 1.00 d . . .
C(46) C 0.2045(7) 0.7285(6) 0.2896(7) 0.075(3) Uani 1.00 d . . .
C(47) C 0.1846(6) 0.7417(5) 0.3912(6) 0.061(3) Uani 1.00 d . . .
C(48) C 0.1435(5) 0.7862(4) 0.6275(6) 0.047(2) Uani 1.00 d . . .
C(49) C 0.0786(6) 0.8365(5) 0.5868(7) 0.069(3) Uani 1.00 d . . .
C(50) C 0.0841(7) 0.9133(5) 0.6454(10) 0.092(4) Uani 1.00 d . . .
C(51) C 0.1505(8) 0.9396(5) 0.7414(9) 0.091(4) Uani 1.00 d . . .
C(52) C 0.2143(7) 0.8926(5) 0.7800(7) 0.080(3) Uani 1.00 d . . .
C(53) C 0.2126(6) 0.8159(4) 0.7237(6) 0.060(3) Uani 1.00 d . . .
C(54) C -0.0120(5) 0.6407(4) 0.5588(5) 0.039(2) Uani 1.00 d . . .
C(55) C -0.0823(5) 0.6042(4) 0.4661(5) 0.044(2) Uani 1.00 d . . .
C(56) C -0.1850(5) 0.5811(4) 0.4679(6) 0.049(2) Uani 1.00 d . . .
C(57) C -0.2170(5) 0.5913(4) 0.5604(7) 0.054(3) Uani 1.00 d . . .
C(58) C -0.1479(6) 0.6267(5) 0.6539(6) 0.052(3) Uani 1.00 d . . .
C(59) C -0.0459(5) 0.6522(4) 0.6526(5) 0.046(2) Uani 1.00 d . . .
C(60) C 0.6522(6) 0.2729(6) -0.0581(6) 0.079(3) Uani 1.00 d . . .
C(61) C 0.6159(6) 0.2329(6) 0.0208(8) 0.076(3) Uani 1.00 d . . .
C(62) C 0.4725(7) 0.1480(5) 0.2991(7) 0.083(3) Uani 1.00 d . . .
C(63) C 0.5416(8) 0.1336(6) 0.3872(9) 0.089(4) Uani 1.00 d . . .
H(1) H 0.4223 0.2608 -0.0119 0.0442 Uiso 1.00 calc . . .
H(2) H 0.4040 0.4928 0.0106 0.0433 Uiso 1.00 calc . . .
H(3) H 0.0849 0.4719 0.0482 0.0629 Uiso 1.00 calc . . .
H(4) H -0.0868 0.4326 0.0670 0.0517 Uiso 1.00 calc . . .
H(5) H -0.1593 0.2992 0.0940 0.0495 Uiso 1.00 calc . . .
H(6) H -0.0694 0.1934 0.0822 0.0458 Uiso 1.00 calc . . .
H(7) H 0.1064 0.0128 0.0187 0.0432 Uiso 1.00 calc . . .
H(8) H 0.3758 0.1611 0.0515 0.0459 Uiso 1.00 calc . . .
H(9) H 0.3148 0.0266 0.5514 0.0629 Uiso 1.00 calc . . .
H(10) H 0.2426 -0.0418 0.3651 0.0802 Uiso 1.00 calc . . .
H(11) H 0.1526 0.0201 0.2318 0.0836 Uiso 1.00 calc . . .
H(12) H 0.1378 0.1588 0.2728 0.0793 Uiso 1.00 calc . . .
H(13) H 0.2077 0.2332 0.4437 0.0718 Uiso 1.00 calc . . .
H(14) H 0.3924 0.2888 0.4716 0.0613 Uiso 1.00 calc . . .
H(15) H 0.5078 0.4103 0.4741 0.0629 Uiso 1.00 calc . . .
H(16) H 0.6006 0.4931 0.6499 0.0804 Uiso 1.00 calc . . .
H(17) H 0.5565 0.4663 0.8169 0.0629 Uiso 1.00 calc . . .
H(18) H 0.4644 0.3173 0.8036 0.0629 Uiso 1.00 calc . . .
H(19) H 0.2705 0.3419 0.7470 0.0723 Uiso 1.00 calc . . .
H(20) H 0.1259 0.3582 0.8198 0.0951 Uiso 1.00 calc . . .
H(21) H -0.0059 0.2434 0.8109 0.0979 Uiso 1.00 calc . . .
H(22) H -0.0061 0.1137 0.7183 0.1069 Uiso 1.00 calc . . .
H(23) H 0.1339 0.0970 0.6404 0.0913 Uiso 1.00 calc . . .
H(24) H 0.2897 0.1268 0.8246 0.0629 Uiso 1.00 calc . . .
H(25) H 0.4059 0.0519 0.9277 0.0685 Uiso 1.00 calc . . .
H(26) H 0.5539 0.0230 0.8774 0.0808 Uiso 1.00 calc . . .
H(27) H 0.6040 0.0666 0.7275 0.0766 Uiso 1.00 calc . . .
H(28) H 0.5046 0.1428 0.6227 0.0658 Uiso 1.00 calc . . .
H(29) H 0.1043 0.5793 0.7277 0.0636 Uiso 1.00 calc . . .
H(30) H 0.2202 0.5242 0.8456 0.0629 Uiso 1.00 calc . . .
H(31) H 0.3992 0.5467 0.8191 0.0762 Uiso 1.00 calc . . .
H(32) H 0.4503 0.6202 0.6902 0.0762 Uiso 1.00 calc . . .
H(33) H 0.3299 0.6752 0.5801 0.0668 Uiso 1.00 calc . . .
H(34) H 0.1068 0.5444 0.4105 0.0668 Uiso 1.00 calc . . .
H(35) H 0.1376 0.5263 0.2372 0.0818 Uiso 1.00 calc . . .
H(36) H 0.2038 0.6409 0.1652 0.0961 Uiso 1.00 calc . . .
H(37) H 0.2307 0.7761 0.2570 0.0879 Uiso 1.00 calc . . .
H(38) H 0.1966 0.7986 0.4317 0.0774 Uiso 1.00 calc . . .
H(39) H 0.0293 0.8160 0.5169 0.0835 Uiso 1.00 calc . . .
H(40) H 0.0381 0.9488 0.6151 0.1056 Uiso 1.00 calc . . .
H(41) H 0.1495 0.9917 0.7828 0.1112 Uiso 1.00 calc . . .
H(42) H 0.2637 0.9138 0.8490 0.0948 Uiso 1.00 calc . . .
H(43) H 0.2606 0.7820 0.7517 0.0753 Uiso 1.00 calc . . .
H(44) H -0.0593 0.5937 0.3997 0.0546 Uiso 1.00 calc . . .
H(45) H -0.2356 0.5573 0.4016 0.0607 Uiso 1.00 calc . . .
H(46) H -0.2986 0.5749 0.5495 0.0629 Uiso 1.00 calc . . .
H(47) H -0.1721 0.6337 0.7205 0.0647 Uiso 1.00 calc . . .
H(48) H 0.0050 0.6790 0.7191 0.0574 Uiso 1.00 calc . . .

loop_
_atom_site_aniso_label
_atom_site_aniso_U_11
_atom_site_aniso_U_22
_atom_site_aniso_U_33
_atom_site_aniso_U_12
_atom_site_aniso_U_13
_atom_site_aniso_U_23
Co 0.0262(5) 0.0251(5) 0.0371(6) 0.0038(4) 0.0085(4) 0.0148(4)
P(1) 0.040(1) 0.045(1) 0.040(1) 0.0103(9) 0.0081(9) 0.0150(9)
P(2) 0.046(1) 0.044(1) 0.041(1) 0.0101(9) 0.0051(9) 0.0169(9)
O(1) 0.036(3) 0.035(3) 0.057(3) 0.002(2) 0.024(2) 0.017(2)
O(2) 0.056(3) 0.030(3) 0.139(5) 0.017(3) 0.037(3) 0.037(3)
O(3) 0.027(3) 0.027(3) 0.119(5) -0.001(2) -0.004(3) 0.013(3)
O(4) 0.037(3) 0.035(3) 0.112(4) 0.016(2) 0.027(3) 0.035(3)
O(5) 0.062(3) 0.061(3) 0.077(4) 0.006(3) 0.001(3) 0.041(3)
N(1) 0.031(3) 0.029(3) 0.056(4) 0.010(2) 0.022(3) 0.018(3)
N(2) 0.036(3) 0.027(3) 0.052(4) 0.004(2) 0.018(3) 0.019(3)
N(3) 0.028(3) 0.024(3) 0.046(3) 0.007(2) 0.014(3) 0.014(2)
N(4) 0.023(3) 0.024(3) 0.040(3) 0.003(2) 0.006(2) 0.009(2)
N(5) 0.028(3) 0.026(3) 0.059(4) 0.004(2) 0.008(3) 0.016(3)
N(6) 0.030(3) 0.023(3) 0.063(4) 0.002(2) 0.024(3) 0.013(3)
N(7) 0.049(4) 0.073(4) 0.036(4) 0.017(3) 0.009(3) 0.015(3)
N(8) 0.069(6) 0.128(7) 0.085(6) 0.027(5) 0.015(5) 0.026(5)
N(9) 0.102(8) 0.130(8) 0.110(8) 0.002(6) -0.002(6) 0.036(6)
C(1) 0.028(4) 0.036(4) 0.034(4) 0.002(3) 0.009(3) 0.011(3)
C(2) 0.037(4) 0.033(4) 0.053(5) 0.002(3) 0.009(3) 0.017(3)
C(3) 0.029(4) 0.028(3) 0.031(4) 0.007(3) 0.004(3) 0.009(3)
C(4) 0.048(4) 0.030(4) 0.045(4) 0.014(3) 0.012(3) 0.016(3)
C(5) 0.038(4) 0.056(5) 0.049(5) 0.024(4) 0.012(4) 0.022(4)
C(6) 0.026(4) 0.051(4) 0.051(5) 0.014(3) 0.013(3) 0.008(4)
C(7) 0.032(4) 0.034(4) 0.044(4) 0.001(3) 0.013(3) 0.009(3)
C(8) 0.032(4) 0.035(4) 0.029(4) 0.013(3) 0.008(3) 0.012(3)
C(9) 0.033(4) 0.028(4) 0.042(4) 0.003(3) 0.006(3) 0.012(3)
C(10) 0.026(4) 0.036(4) 0.040(4) 0.004(3) -0.001(3) 0.020(3)
C(11) 0.035(4) 0.040(4) 0.041(5) 0.017(3) 0.017(3) 0.018(3)
C(12) 0.050(5) 0.039(4) 0.046(5) 0.003(3) 0.003(4) 0.010(4)
C(13) 0.068(6) 0.047(5) 0.045(5) 0.009(4) 0.013(4) 0.010(4)
C(14) 0.079(6) 0.046(5) 0.068(6) 0.008(4) 0.016(5) 0.006(5)
C(15) 0.088(7) 0.067(6) 0.039(5) -0.014(5) 0.013(5) -0.002(5)
C(16) 0.071(6) 0.081(6) 0.037(5) 0.004(5) -0.012(4) 0.014(5)
C(17) 0.063(5) 0.049(5) 0.049(5) 0.004(4) -0.014(4) 0.013(4)
C(18) 0.054(5) 0.043(4) 0.038(4) 0.007(3) 0.007(4) 0.013(4)
C(19) 0.052(5) 0.059(5) 0.045(5) 0.015(4) 0.009(4) 0.018(4)
C(20) 0.064(5) 0.077(6) 0.042(5) 0.004(4) 0.011(4) 0.026(4)
C(21) 0.075(6) 0.060(5) 0.066(6) -0.016(4) 0.021(5) 0.016(5)
C(22) 0.086(6) 0.057(5) 0.049(5) -0.001(5) 0.002(5) 0.009(4)
C(23) 0.063(5) 0.053(5) 0.032(4) 0.006(4) -0.001(4) 0.010(4)
C(24) 0.043(4) 0.054(5) 0.037(4) 0.014(4) 0.001(3) 0.026(4)
C(25) 0.070(6) 0.070(6) 0.035(5) 0.030(5) 0.004(4) 0.011(4)
C(26) 0.086(7) 0.109(8) 0.053(6) 0.052(6) 0.008(5) 0.024(5)
C(27) 0.069(7) 0.142(10) 0.051(6) 0.048(7) 0.018(5) 0.032(6)
C(28) 0.052(6) 0.112(8) 0.109(9) 0.011(6) 0.029(6) 0.043(7)
C(29) 0.048(5) 0.073(6) 0.095(7) 0.017(5) 0.011(5) 0.027(5)
C(30) 0.036(4) 0.043(4) 0.035(4) 0.011(3) 0.002(3) 0.012(3)
C(31) 0.035(4) 0.061(5) 0.047(5) 0.015(4) 0.004(4) 0.023(4)
C(32) 0.048(5) 0.070(5) 0.059(5) 0.019(4) 0.003(4) 0.030(4)
C(33) 0.062(6) 0.068(6) 0.073(6) 0.029(5) -0.005(5) 0.025(5)
C(34) 0.057(5) 0.095(6) 0.058(6) 0.035(5) 0.020(4) 0.020(5)
C(35) 0.050(5) 0.068(5) 0.049(5) 0.016(4) 0.012(4) 0.019(4)
C(36) 0.044(4) 0.045(4) 0.040(4) 0.014(3) 0.008(3) 0.014(3)
C(37) 0.047(5) 0.061(5) 0.048(5) 0.021(4) 0.011(4) 0.014(4)
C(38) 0.072(6) 0.071(5) 0.038(5) 0.033(4) 0.010(4) 0.024(4)
C(39) 0.059(6) 0.085(6) 0.053(5) 0.041(5) -0.008(4) 0.009(5)
C(40) 0.039(5) 0.077(6) 0.069(6) 0.019(4) 0.008(4) 0.008(5)
C(41) 0.041(5) 0.068(5) 0.066(5) 0.011(4) 0.009(4) 0.028(4)
C(42) 0.041(4) 0.059(5) 0.039(4) 0.013(4) 0.010(3) 0.018(4)
C(43) 0.072(6) 0.054(5) 0.044(5) 0.010(4) 0.014(4) 0.018(4)
C(44) 0.093(7) 0.071(6) 0.052(6) 0.021(5) 0.033(5) 0.017(4)
C(45) 0.088(7) 0.113(8) 0.053(6) 0.019(6) 0.030(5) 0.031(6)
C(46) 0.081(6) 0.097(7) 0.055(6) 0.010(5) 0.026(5) 0.044(5)
C(47) 0.062(5) 0.061(5) 0.063(6) 0.010(4) 0.016(4) 0.028(4)
C(48) 0.041(4) 0.048(4) 0.053(5) 0.010(4) 0.015(4) 0.011(4)
C(49) 0.060(6) 0.050(5) 0.094(7) 0.013(4) 0.009(5) 0.015(5)
C(50) 0.070(7) 0.039(5) 0.16(1) 0.014(5) 0.013(7) 0.009(6)
C(51) 0.094(8) 0.047(6) 0.124(10) -0.003(5) 0.035(7) -0.001(6)
C(52) 0.093(7) 0.052(6) 0.079(7) -0.007(5) 0.007(6) 0.006(5)
C(53) 0.063(5) 0.043(5) 0.067(6) 0.000(4) 0.015(5) 0.005(4)
C(54) 0.043(4) 0.044(4) 0.034(4) 0.011(3) 0.010(3) 0.015(3)
C(55) 0.042(4) 0.053(4) 0.034(4) 0.004(3) 0.004(4) 0.014(3)
C(56) 0.041(4) 0.056(5) 0.045(5) 0.007(4) -0.003(4) 0.016(4)
C(57) 0.040(5) 0.058(5) 0.070(6) 0.016(4) 0.012(4) 0.028(4)
C(58) 0.051(5) 0.071(5) 0.047(5) 0.027(4) 0.020(4) 0.023(4)
C(59) 0.046(5) 0.058(5) 0.040(4) 0.023(4) 0.008(4) 0.012(4)
C(60) 0.068(6) 0.127(8) 0.054(6) 0.026(5) 0.021(5) 0.041(5)
C(61) 0.041(5) 0.099(8) 0.080(7) 0.018(5) 0.000(5) 0.008(6)
C(62) 0.086(7) 0.095(7) 0.073(7) 0.033(6) 0.002(5) 0.038(6)
C(63) 0.086(8) 0.084(7) 0.092(9) -0.007(6) 0.040(7) 0.009(6)

loop_
_atom_type_symbol
_atom_type_description
_atom_type_scat_dispersion_real
_atom_type_scat_dispersion_imag
_atom_type_scat_source
Co Co 0.349 0.972
;
International Tables for Crystallography
(1992, Vol. C, Tables 4.2.6.8 and 6.1.1.1)
;
C C 0.003 0.002
;
International Tables for Crystallography
(1992, Vol. C, Tables 4.2.6.8 and 6.1.1.1)
;
H H 0.000 0.000
;
International Tables for Crystallography
(1992, Vol. C, Table 6.1.1.2)
;
N N 0.006 0.003
;
International Tables for Crystallography
(1992, Vol. C, Tables 4.2.6.8 and 6.1.1.1)
;
O O 0.011 0.006
;
International Tables for Crystallography
(1992, Vol. C, Tables 4.2.6.8 and 6.1.1.1)
;
P P 0.102 0.094
;
International Tables for Crystallography
(1992, Vol. C, Tables 4.2.6.8 and 6.1.1.1)
;

loop_
_geom_angle_atom_site_label_1
_geom_angle_atom_site_label_2
_geom_angle_atom_site_label_3
_geom_angle
_geom_angle_site_symmetry_1
_geom_angle_site_symmetry_2
_geom_angle_site_symmetry_3
_geom_angle_publ_flag
N(1) Co N(3) 93.1(2) 1_555 1_555 1_555 yes
N(1) Co N(4) 161.8(2) 1_555 1_555 1_555 yes
N(1) Co N(6) 87.4(2) 1_555 1_555 1_555 yes
N(1) Co C(11) 95.0(2) 1_555 1_555 1_555 yes
N(3) Co N(4) 85.0(2) 1_555 1_555 1_555 yes
N(3) Co N(6) 172.2(2) 1_555 1_555 1_555 yes
N(3) Co C(11) 92.7(2) 1_555 1_555 1_555 yes
N(4) Co N(6) 92.0(2) 1_555 1_555 1_555 yes
N(4) Co C(11) 103.1(2) 1_555 1_555 1_555 yes
N(6) Co C(11) 95.0(2) 1_555 1_555 1_555 yes
C(36) P(1) C(42) 106.6(3) 1_555 1_555 1_555 yes
C(36) P(1) C(48) 108.9(3) 1_555 1_555 1_555 yes
C(36) P(1) C(54) 113.2(3) 1_555 1_555 1_555 yes
C(42) P(1) C(48) 114.1(3) 1_555 1_555 1_555 yes
C(42) P(1) C(54) 110.2(3) 1_555 1_555 1_555 yes
C(48) P(1) C(54) 103.9(3) 1_555 1_555 1_555 yes
C(12) P(2) C(18) 112.8(3) 1_555 1_555 1_555 yes
C(12) P(2) C(24) 107.8(3) 1_555 1_555 1_555 yes
C(12) P(2) C(30) 109.8(3) 1_555 1_555 1_555 yes
C(18) P(2) C(24) 110.2(3) 1_555 1_555 1_555 yes
C(18) P(2) C(30) 106.6(3) 1_555 1_555 1_555 yes
C(24) P(2) C(30) 109.7(3) 1_555 1_555 1_555 yes
Co N(1) C(1) 128.8(4) 1_555 1_555 1_555 yes
C(1) N(2) C(2) 132.2(5) 1_555 1_555 1_555 yes
Co N(3) C(2) 126.2(4) 1_555 1_555 1_555 yes
Co N(3) C(3) 112.6(3) 1_555 1_555 1_555 yes
C(2) N(3) C(3) 120.9(5) 1_555 1_555 1_555 yes
Co N(4) C(8) 112.4(4) 1_555 1_555 1_555 yes
Co N(4) C(9) 126.2(4) 1_555 1_555 1_555 yes
C(8) N(4) C(9) 120.2(5) 1_555 1_555 1_555 yes
C(9) N(5) C(10) 130.6(5) 1_555 1_555 1_555 yes
Co N(6) C(10) 131.5(4) 1_555 1_555 1_555 yes
O(1) C(1) N(1) 123.3(6) 1_555 1_555 1_555 yes
O(1) C(1) N(2) 117.8(5) 1_555 1_555 1_555 yes
N(1) C(1) N(2) 118.9(5) 1_555 1_555 1_555 yes
O(2) C(2) N(2) 116.7(5) 1_555 1_555 1_555 yes
O(2) C(2) N(3) 124.9(6) 1_555 1_555 1_555 yes
N(2) C(2) N(3) 118.4(6) 1_555 1_555 1_555 yes
N(3) C(3) C(4) 127.4(5) 1_555 1_555 1_555 yes
N(3) C(3) C(8) 113.6(5) 1_555 1_555 1_555 yes
C(4) C(3) C(8) 119.0(6) 1_555 1_555 1_555 yes
C(3) C(4) C(5) 119.9(6) 1_555 1_555 1_555 yes
C(4) C(5) C(6) 120.8(6) 1_555 1_555 1_555 yes
C(5) C(6) C(7) 120.2(6) 1_555 1_555 1_555 yes
C(6) C(7) C(8) 120.9(6) 1_555 1_555 1_555 yes
N(4) C(8) C(3) 115.0(5) 1_555 1_555 1_555 yes
N(4) C(8) C(7) 126.0(5) 1_555 1_555 1_555 yes
C(3) C(8) C(7) 118.9(6) 1_555 1_555 1_555 yes
O(3) C(9) N(4) 124.3(6) 1_555 1_555 1_555 yes
O(3) C(9) N(5) 116.0(5) 1_555 1_555 1_555 yes
N(4) C(9) N(5) 119.7(5) 1_555 1_555 1_555 yes
O(4) C(10) N(5) 117.2(5) 1_555 1_555 1_555 yes
O(4) C(10) N(6) 125.9(6) 1_555 1_555 1_555 yes
N(5) C(10) N(6) 116.9(5) 1_555 1_555 1_555 yes
Co C(11) N(7) 176.8(6) 1_555 1_555 1_555 yes
P(2) C(12) C(13) 122.3(5) 1_555 1_555 1_555 yes
P(2) C(12) C(17) 119.9(5) 1_555 1_555 1_555 yes
C(13) C(12) C(17) 117.7(6) 1_555 1_555 1_555 yes
C(12) C(13) C(14) 120.9(7) 1_555 1_555 1_555 yes
C(13) C(14) C(15) 120.8(7) 1_555 1_555 1_555 yes
C(14) C(15) C(16) 119.0(7) 1_555 1_555 1_555 yes
C(15) C(16) C(17) 120.7(7) 1_555 1_555 1_555 yes
C(12) C(17) C(16) 120.8(7) 1_555 1_555 1_555 yes
P(2) C(18) C(19) 122.1(5) 1_555 1_555 1_555 yes
P(2) C(18) C(23) 117.4(5) 1_555 1_555 1_555 yes
C(19) C(18) C(23) 120.4(6) 1_555 1_555 1_555 yes
C(18) C(19) C(20) 118.8(6) 1_555 1_555 1_555 yes
C(19) C(20) C(21) 119.9(7) 1_555 1_555 1_555 yes
C(20) C(21) C(22) 122.2(7) 1_555 1_555 1_555 yes
C(21) C(22) C(23) 117.8(7) 1_555 1_555 1_555 yes
C(18) C(23) C(22) 121.0(6) 1_555 1_555 1_555 yes
P(2) C(24) C(25) 124.2(6) 1_555 1_555 1_555 yes
P(2) C(24) C(29) 117.2(6) 1_555 1_555 1_555 yes
C(25) C(24) C(29) 118.6(7) 1_555 1_555 1_555 yes
C(24) C(25) C(26) 121.1(8) 1_555 1_555 1_555 yes
C(25) C(26) C(27) 119.9(9) 1_555 1_555 1_555 yes
C(26) C(27) C(28) 120.7(9) 1_555 1_555 1_555 yes
C(27) C(28) C(29) 119.0(9) 1_555 1_555 1_555 yes
C(24) C(29) C(28) 120.6(8) 1_555 1_555 1_555 yes
P(2) C(30) C(31) 122.0(5) 1_555 1_555 1_555 yes
P(2) C(30) C(35) 117.5(5) 1_555 1_555 1_555 yes
C(31) C(30) C(35) 120.5(6) 1_555 1_555 1_555 yes
C(30) C(31) C(32) 118.6(6) 1_555 1_555 1_555 yes
C(31) C(32) C(33) 120.3(7) 1_555 1_555 1_555 yes
C(32) C(33) C(34) 121.8(7) 1_555 1_555 1_555 yes
C(33) C(34) C(35) 119.2(7) 1_555 1_555 1_555 yes
C(30) C(35) C(34) 119.5(7) 1_555 1_555 1_555 yes
P(1) C(36) C(37) 120.9(5) 1_555 1_555 1_555 yes
P(1) C(36) C(41) 119.0(5) 1_555 1_555 1_555 yes
C(37) C(36) C(41) 119.7(6) 1_555 1_555 1_555 yes
C(36) C(37) C(38) 119.4(7) 1_555 1_555 1_555 yes
C(37) C(38) C(39) 118.7(7) 1_555 1_555 1_555 yes
C(38) C(39) C(40) 121.9(7) 1_555 1_555 1_555 yes
C(39) C(40) C(41) 119.0(7) 1_555 1_555 1_555 yes
C(36) C(41) C(40) 121.4(7) 1_555 1_555 1_555 yes
P(1) C(42) C(43) 118.4(5) 1_555 1_555 1_555 yes
P(1) C(42) C(47) 121.5(6) 1_555 1_555 1_555 yes
C(43) C(42) C(47) 120.0(6) 1_555 1_555 1_555 yes
C(42) C(43) C(44) 120.2(7) 1_555 1_555 1_555 yes
C(43) C(44) C(45) 120.8(8) 1_555 1_555 1_555 yes
C(44) C(45) C(46) 120.6(8) 1_555 1_555 1_555 yes
C(45) C(46) C(47) 120.0(7) 1_555 1_555 1_555 yes
C(42) C(47) C(46) 118.3(7) 1_555 1_555 1_555 yes
P(1) C(48) C(49) 119.2(6) 1_555 1_555 1_555 yes
P(1) C(48) C(53) 121.8(6) 1_555 1_555 1_555 yes
C(49) C(48) C(53) 118.4(7) 1_555 1_555 1_555 yes
C(48) C(49) C(50) 119.2(8) 1_555 1_555 1_555 yes
C(49) C(50) C(51) 121.0(9) 1_555 1_555 1_555 yes
C(50) C(51) C(52) 120.2(9) 1_555 1_555 1_555 yes
C(51) C(52) C(53) 121.0(9) 1_555 1_555 1_555 yes
C(48) C(53) C(52) 120.2(8) 1_555 1_555 1_555 yes
P(1) C(54) C(55) 123.2(5) 1_555 1_555 1_555 yes
P(1) C(54) C(59) 117.2(5) 1_555 1_555 1_555 yes
C(55) C(54) C(59) 119.4(6) 1_555 1_555 1_555 yes
C(54) C(55) C(56) 119.1(6) 1_555 1_555 1_555 yes
C(55) C(56) C(57) 121.0(6) 1_555 1_555 1_555 yes
C(56) C(57) C(58) 120.8(7) 1_555 1_555 1_555 yes
C(57) C(58) C(59) 118.7(7) 1_555 1_555 1_555 yes
C(54) C(59) C(58) 121.0(6) 1_555 1_555 1_555 yes
N(8) C(61) C(60) 176(1) 1_555 1_555 1_555 yes
N(9) C(63) C(62) 176(1) 1_555 1_555 1_555 yes
Co N(1) H(1) 116.4 1_555 1_555 1_555 no
C(1) N(1) H(1) 114.8 1_555 1_555 1_555 no
C(1) N(2) H(2) 113.8 1_555 1_555 1_555 no
C(2) N(2) H(2) 114.0 1_555 1_555 1_555 no
C(9) N(5) H(7) 115.4 1_555 1_555 1_555 no
C(10) N(5) H(7) 114.0 1_555 1_555 1_555 no
Co N(6) H(8) 114.9 1_555 1_555 1_555 no
C(10) N(6) H(8) 113.6 1_555 1_555 1_555 no
C(3) C(4) H(3) 121.8 1_555 1_555 1_555 no
C(5) C(4) H(3) 118.0 1_555 1_555 1_555 no
C(4) C(5) H(4) 119.1 1_555 1_555 1_555 no
C(6) C(5) H(4) 120.1 1_555 1_555 1_555 no
C(5) C(6) H(5) 119.4 1_555 1_555 1_555 no
C(7) C(6) H(5) 120.3 1_555 1_555 1_555 no
C(6) C(7) H(6) 119.4 1_555 1_555 1_555 no
C(8) C(7) H(6) 119.6 1_555 1_555 1_555 no
C(12) C(13) H(9) 117.4 1_555 1_555 1_555 no
C(14) C(13) H(9) 120.8 1_555 1_555 1_555 no
C(13) C(14) H(10) 119.4 1_555 1_555 1_555 no
C(15) C(14) H(10) 119.8 1_555 1_555 1_555 no
C(14) C(15) H(11) 120.6 1_555 1_555 1_555 no
C(16) C(15) H(11) 120.5 1_555 1_555 1_555 no
C(15) C(16) H(12) 119.6 1_555 1_555 1_555 no
C(17) C(16) H(12) 119.7 1_555 1_555 1_555 no
C(12) C(17) H(13) 119.6 1_555 1_555 1_555 no
C(16) C(17) H(13) 119.5 1_555 1_555 1_555 no
C(18) C(19) H(14) 120.9 1_555 1_555 1_555 no
C(20) C(19) H(14) 120.2 1_555 1_555 1_555 no
C(19) C(20) H(15) 112.7 1_555 1_555 1_555 no
C(21) C(20) H(15) 127.4 1_555 1_555 1_555 no
C(20) C(21) H(16) 119.4 1_555 1_555 1_555 no
C(22) C(21) H(16) 118.4 1_555 1_555 1_555 no
C(21) C(22) H(17) 116.2 1_555 1_555 1_555 no
C(23) C(22) H(17) 121.4 1_555 1_555 1_555 no
C(18) C(23) H(18) 123.3 1_555 1_555 1_555 no
C(22) C(23) H(18) 114.9 1_555 1_555 1_555 no
C(24) C(25) H(19) 119.4 1_555 1_555 1_555 no
C(26) C(25) H(19) 119.6 1_555 1_555 1_555 no
C(25) C(26) H(20) 121 1_555 1_555 1_555 no
C(27) C(26) H(20) 118 1_555 1_555 1_555 no
C(26) C(27) H(21) 119 1_555 1_555 1_555 no
C(28) C(27) H(21) 120 1_555 1_555 1_555 no
C(27) C(28) H(22) 119 1_555 1_555 1_555 no
C(29) C(28) H(22) 121 1_555 1_555 1_555 no
C(24) C(29) H(23) 120.3 1_555 1_555 1_555 no
C(28) C(29) H(23) 119.1 1_555 1_555 1_555 no
C(30) C(31) H(24) 119.5 1_555 1_555 1_555 no
C(32) C(31) H(24) 121.8 1_555 1_555 1_555 no
C(31) C(32) H(25) 119.2 1_555 1_555 1_555 no
C(33) C(32) H(25) 120.5 1_555 1_555 1_555 no
C(32) C(33) H(26) 119.9 1_555 1_555 1_555 no
C(34) C(33) H(26) 118.2 1_555 1_555 1_555 no
C(33) C(34) H(27) 120.8 1_555 1_555 1_555 no
C(35) C(34) H(27) 120.0 1_555 1_555 1_555 no
C(30) C(35) H(28) 120.7 1_555 1_555 1_555 no
C(34) C(35) H(28) 119.8 1_555 1_555 1_555 no
C(36) C(37) H(29) 120.6 1_555 1_555 1_555 no
C(38) C(37) H(29) 120.0 1_555 1_555 1_555 no
C(37) C(38) H(30) 116.9 1_555 1_555 1_555 no
C(39) C(38) H(30) 124.4 1_555 1_555 1_555 no
C(38) C(39) H(31) 119.7 1_555 1_555 1_555 no
C(40) C(39) H(31) 118.3 1_555 1_555 1_555 no
C(39) C(40) H(32) 120.6 1_555 1_555 1_555 no
C(41) C(40) H(32) 120.4 1_555 1_555 1_555 no
C(36) C(41) H(33) 118.8 1_555 1_555 1_555 no
C(40) C(41) H(33) 119.8 1_555 1_555 1_555 no
C(42) C(43) H(34) 120.0 1_555 1_555 1_555 no
C(44) C(43) H(34) 119.8 1_555 1_555 1_555 no
C(43) C(44) H(35) 120.9 1_555 1_555 1_555 no
C(45) C(44) H(35) 118.3 1_555 1_555 1_555 no
C(44) C(45) H(36) 120 1_555 1_555 1_555 no
C(46) C(45) H(36) 118.4 1_555 1_555 1_555 no
C(45) C(46) H(37) 120.1 1_555 1_555 1_555 no
C(47) C(46) H(37) 119.8 1_555 1_555 1_555 no
C(42) C(47) H(38) 120.3 1_555 1_555 1_555 no
C(46) C(47) H(38) 121.4 1_555 1_555 1_555 no
C(48) C(49) H(39) 119.0 1_555 1_555 1_555 no
C(50) C(49) H(39) 121.8 1_555 1_555 1_555 no
C(49) C(50) H(40) 118 1_555 1_555 1_555 no
C(51) C(50) H(40) 120.6 1_555 1_555 1_555 no
C(50) C(51) H(41) 119 1_555 1_555 1_555 no
C(52) C(51) H(41) 120 1_555 1_555 1_555 no
C(51) C(52) H(42) 118.9 1_555 1_555 1_555 no
C(53) C(52) H(42) 120.2 1_555 1_555 1_555 no
C(48) C(53) H(43) 119.2 1_555 1_555 1_555 no
C(52) C(53) H(43) 120.7 1_555 1_555 1_555 no
C(54) C(55) H(44) 120.4 1_555 1_555 1_555 no
C(56) C(55) H(44) 120.5 1_555 1_555 1_555 no
C(55) C(56) H(45) 119.3 1_555 1_555 1_555 no
C(57) C(56) H(45) 119.7 1_555 1_555 1_555 no
C(56) C(57) H(46) 113.0 1_555 1_555 1_555 no
C(58) C(57) H(46) 125.9 1_555 1_555 1_555 no
C(57) C(58) H(47) 120.0 1_555 1_555 1_555 no
C(59) C(58) H(47) 121.3 1_555 1_555 1_555 no
C(54) C(59) H(48) 119.0 1_555 1_555 1_555 no
C(58) C(59) H(48) 120.0 1_555 1_555 1_555 no

loop_
_geom_bond_atom_site_label_1
_geom_bond_atom_site_label_2
_geom_bond_distance
_geom_bond_site_symmetry_1
_geom_bond_site_symmetry_2
_geom_bond_publ_flag
Co N(1) 1.878(5) 1_555 1_555 yes
Co N(3) 1.905(4) 1_555 1_555 yes
Co N(4) 1.891(4) 1_555 1_555 yes
Co N(6) 1.874(5) 1_555 1_555 yes
Co C(11) 1.821(7) 1_555 1_555 yes
P(1) C(36) 1.803(6) 1_555 1_555 yes
P(1) C(42) 1.780(7) 1_555 1_555 yes
P(1) C(48) 1.767(7) 1_555 1_555 yes
P(1) C(54) 1.802(7) 1_555 1_555 yes
P(2) C(12) 1.768(7) 1_555 1_555 yes
P(2) C(18) 1.793(6) 1_555 1_555 yes
P(2) C(24) 1.797(7) 1_555 1_555 yes
P(2) C(30) 1.782(6) 1_555 1_555 yes
O(1) C(1) 1.250(6) 1_555 1_555 yes
O(2) C(2) 1.229(7) 1_555 1_555 yes
O(3) C(9) 1.253(7) 1_555 1_555 yes
O(4) C(10) 1.258(7) 1_555 1_555 yes
N(1) C(1) 1.321(7) 1_555 1_555 yes
N(2) C(1) 1.373(7) 1_555 1_555 yes
N(2) C(2) 1.388(8) 1_555 1_555 yes
N(3) C(2) 1.375(7) 1_555 1_555 yes
N(3) C(3) 1.401(7) 1_555 1_555 yes
N(4) C(8) 1.396(7) 1_555 1_555 yes
N(4) C(9) 1.357(7) 1_555 1_555 yes
N(5) C(9) 1.367(7) 1_555 1_555 yes
N(5) C(10) 1.398(7) 1_555 1_555 yes
N(6) C(10) 1.321(7) 1_555 1_555 yes
N(7) C(11) 1.158(7) 1_555 1_555 yes
N(8) C(61) 1.16(1) 1_555 1_555 yes
N(9) C(63) 1.19(1) 1_555 1_555 yes
C(3) C(4) 1.408(8) 1_555 1_555 yes
C(3) C(8) 1.414(8) 1_555 1_555 yes
C(4) C(5) 1.380(8) 1_555 1_555 yes
C(5) C(6) 1.378(8) 1_555 1_555 yes
C(6) C(7) 1.369(8) 1_555 1_555 yes
C(7) C(8) 1.401(8) 1_555 1_555 yes
C(12) C(13) 1.389(9) 1_555 1_555 yes
C(12) C(17) 1.410(9) 1_555 1_555 yes
C(13) C(14) 1.364(10) 1_555 1_555 yes
C(14) C(15) 1.39(1) 1_555 1_555 yes
C(15) C(16) 1.38(1) 1_555 1_555 yes
C(16) C(17) 1.362(10) 1_555 1_555 yes
C(18) C(19) 1.403(9) 1_555 1_555 yes
C(18) C(23) 1.382(9) 1_555 1_555 yes
C(19) C(20) 1.396(9) 1_555 1_555 yes
C(20) C(21) 1.366(10) 1_555 1_555 yes
C(21) C(22) 1.399(10) 1_555 1_555 yes
C(22) C(23) 1.390(9) 1_555 1_555 yes
C(24) C(25) 1.369(9) 1_555 1_555 yes
C(24) C(29) 1.393(9) 1_555 1_555 yes
C(25) C(26) 1.38(1) 1_555 1_555 yes
C(26) C(27) 1.37(1) 1_555 1_555 yes
C(27) C(28) 1.37(1) 1_555 1_555 yes
C(28) C(29) 1.39(1) 1_555 1_555 yes
C(30) C(31) 1.396(8) 1_555 1_555 yes
C(30) C(35) 1.397(9) 1_555 1_555 yes
C(31) C(32) 1.398(9) 1_555 1_555 yes
C(32) C(33) 1.36(1) 1_555 1_555 yes
C(33) C(34) 1.38(1) 1_555 1_555 yes
C(34) C(35) 1.395(10) 1_555 1_555 yes
C(36) C(37) 1.395(9) 1_555 1_555 yes
C(36) C(41) 1.374(9) 1_555 1_555 yes
C(37) C(38) 1.396(9) 1_555 1_555 yes
C(38) C(39) 1.39(1) 1_555 1_555 yes
C(39) C(40) 1.36(1) 1_555 1_555 yes
C(40) C(41) 1.372(9) 1_555 1_555 yes
C(42) C(43) 1.390(9) 1_555 1_555 yes
C(42) C(47) 1.407(9) 1_555 1_555 yes
C(43) C(44) 1.375(10) 1_555 1_555 yes
C(44) C(45) 1.36(1) 1_555 1_555 yes
C(45) C(46) 1.39(1) 1_555 1_555 yes
C(46) C(47) 1.41(1) 1_555 1_555 yes
C(48) C(49) 1.407(9) 1_555 1_555 yes
C(48) C(53) 1.383(9) 1_555 1_555 yes
C(49) C(50) 1.39(1) 1_555 1_555 yes
C(50) C(51) 1.36(1) 1_555 1_555 yes
C(51) C(52) 1.35(1) 1_555 1_555 yes
C(52) C(53) 1.39(1) 1_555 1_555 yes
C(54) C(55) 1.376(8) 1_555 1_555 yes
C(54) C(59) 1.394(9) 1_555 1_555 yes
C(55) C(56) 1.378(9) 1_555 1_555 yes
C(56) C(57) 1.363(9) 1_555 1_555 yes
C(57) C(58) 1.373(9) 1_555 1_555 yes
C(58) C(59) 1.371(9) 1_555 1_555 yes
C(60) C(61) 1.41(1) 1_555 1_555 yes
C(62) C(63) 1.41(1) 1_555 1_555 yes
N(1) H(1) 0.975 1_555 1_555 no
N(2) H(2) 0.973 1_555 1_555 no
N(5) H(7) 0.966 1_555 1_555 no
N(6) H(8) 0.980 1_555 1_555 no
C(4) H(3) 1.072 1_555 1_555 no
C(5) H(4) 0.981 1_555 1_555 no
C(6) H(5) 0.974 1_555 1_555 no
C(7) H(6) 0.978 1_555 1_555 no
C(13) H(9) 1.205 1_555 1_555 no
C(14) H(10) 0.990 1_555 1_555 no
C(15) H(11) 0.988 1_555 1_555 no
C(16) H(12) 0.993 1_555 1_555 no
C(17) H(13) 0.985 1_555 1_555 no
C(19) H(14) 0.989 1_555 1_555 no
C(20) H(15) 1.049 1_555 1_555 no
C(21) H(16) 0.989 1_555 1_555 no
C(22) H(17) 1.201 1_555 1_555 no
C(23) H(18) 1.039 1_555 1_555 no
C(25) H(19) 0.994 1_555 1_555 no
C(26) H(20) 1.000 1_555 1_555 no
C(27) H(21) 0.982 1_555 1_555 no
C(28) H(22) 0.970 1_555 1_555 no
C(29) H(23) 0.984 1_555 1_555 no
C(31) H(24) 1.155 1_555 1_555 no
C(32) H(25) 0.985 1_555 1_555 no
C(33) H(26) 0.976 1_555 1_555 no
C(34) H(27) 0.984 1_555 1_555 no
C(35) H(28) 0.999 1_555 1_555 no
C(37) H(29) 0.983 1_555 1_555 no
C(38) H(30) 1.073 1_555 1_555 no
C(39) H(31) 0.985 1_555 1_555 no
C(40) H(32) 0.980 1_555 1_555 no
C(41) H(33) 0.985 1_555 1_555 no
C(43) H(34) 0.983 1_555 1_555 no
C(44) H(35) 0.992 1_555 1_555 no
C(45) H(36) 0.982 1_555 1_555 no
C(46) H(37) 0.984 1_555 1_555 no
C(47) H(38) 0.998 1_555 1_555 no
C(49) H(39) 0.997 1_555 1_555 no
C(50) H(40) 1.001 1_555 1_555 no
C(51) H(41) 0.972 1_555 1_555 no
C(52) H(42) 0.990 1_555 1_555 no
C(53) H(43) 0.989 1_555 1_555 no
C(55) H(44) 0.985 1_555 1_555 no
C(56) H(45) 0.978 1_555 1_555 no
C(57) H(46) 1.064 1_555 1_555 no
C(58) H(47) 0.988 1_555 1_555 no
C(59) H(48) 0.991 1_555 1_555 no
